data_1528008
loop_
_publ_author_name
'Sabrowsky, H.'

_publ_section_title
;
 Oxothallate(I) der Alkalimetalle: K Tl O, Rb Tl O und Cs Tl O
;
_journal_name_full 'Zeitschrift fuer Anorganische und Allgemeine Chemie'
_journal_page_first 213
_journal_page_last 221
_journal_volume 438
_journal_year 1978
_chemical_formula_sum 'K O Tl'
_chemical_name_systematic 'K Tl O'
_space_group_IT_number 12
_symmetry_space_group_name_Hall '-C 2y'
_symmetry_space_group_name_H-M 'C 1 2/m 1'
_cell_angle_alpha 90
_cell_angle_beta 106.5
_cell_angle_gamma 90
_cell_formula_units_Z 4
_cell_length_a 12.87
_cell_length_b 3.621
_cell_length_c 6.286
_cell_volume 280.878
_citation_journal_id_ASTM ZAACAB
_cod_data_source_file Sabrowsky_ZAACAB_1978_1621.cif
_cod_data_source_block K1O1Tl1
_cod_original_cell_volume 280.8784
_cod_original_formula_sum 'K1 O1 Tl1'
_cod_database_code 1528008

loop_
_symmetry_equiv_pos_as_xyz
x,y,z
-x,y,-z
-x,-y,-z
x,-y,z
x+1/2,y+1/2,z
-x+1/2,y+1/2,-z
-x+1/2,-y+1/2,-z
x+1/2,-y+1/2,z

loop_
_atom_site_label
_atom_site_type_symbol
_atom_site_fract_x
_atom_site_fract_y
_atom_site_fract_z
_atom_site_occupancy
_atom_site_U_iso_or_equiv
Tl1 Tl+1 0.362 0 0.149 1 0.0
K1 K+1 0.128 0 0.346 1 0.0
O1 O-2 0.748 0 0.24 1 0.0
